data_4135578
loop_
_publ_author_name
'Haut, Franz-Lucas'
'Habiger, Christoph'
'Wein, Lukas A.'
'Wurst, Klaus'
'Podewitz, Maren'
'Magauer, Thomas'

_publ_section_title
;
 Rapid Assembly of Tetrasubstituted Furans via Pummerer-Type
 Rearrangement.
;
_journal_issue 2
_journal_name_full 'Journal of the American Chemical Society'
_journal_page_first 1216
_journal_page_last 1223
_journal_paper_doi 10.1021/jacs.0c12194
_journal_volume 143
_journal_year 2021
_chemical_formula_sum 'C26 H24 O2 S2'
_chemical_formula_weight 432.57
_space_group_crystal_system monoclinic
_space_group_IT_number 14
_space_group_name_Hall '-P 2ybc'
_space_group_name_H-M_alt 'P 1 21/c 1'
_atom_sites_solution_hydrogens geom
_audit_creation_method SHELXL-2014/7
_cell_angle_alpha 90
_cell_angle_beta 92.5180(10)
_cell_angle_gamma 90
_cell_formula_units_Z 4
_cell_length_a 7.8300(3)
_cell_length_b 15.4081(6)
_cell_length_c 17.9103(7)
_cell_measurement_reflns_used 9971
_cell_measurement_temperature 183(2)
_cell_measurement_theta_max 25.7
_cell_measurement_theta_min 2.6
_cell_volume 2158.71(15)
_computing_cell_refinement 'Bruker SAINT-V 8.34A'
_computing_data_collection 'Bruker Apex III'
_computing_data_reduction 'Bruker SAINT-V 8.34A'
_computing_structure_refinement 'SHELXL-2014/7 (Sheldrick, 2014)'
_computing_structure_solution 'SHELXTL-XT-2014/4 (Bruker AXS, 2014)'
_diffrn_ambient_temperature 183(2)
_diffrn_detector_area_resol_mean 10.4
_diffrn_measured_fraction_theta_full 0.999
_diffrn_measured_fraction_theta_max 0.999
_diffrn_measurement_device_type 'Bruker D8 QUEST PHOTON 100'
_diffrn_measurement_method '\f and \w scans'
_diffrn_radiation_monochromator 'multi layered optics'
_diffrn_radiation_type MoK\a
_diffrn_radiation_wavelength 0.71073
_diffrn_reflns_av_R_equivalents 0.0286
_diffrn_reflns_av_unetI/netI 0.0184
_diffrn_reflns_Laue_measured_fraction_full 0.999
_diffrn_reflns_Laue_measured_fraction_max 0.999
_diffrn_reflns_limit_h_max 9
_diffrn_reflns_limit_h_min -9
_diffrn_reflns_limit_k_max 18
_diffrn_reflns_limit_k_min -18
_diffrn_reflns_limit_l_max 21
_diffrn_reflns_limit_l_min -21
_diffrn_reflns_number 27345
_diffrn_reflns_point_group_measured_fraction_full 0.999
_diffrn_reflns_point_group_measured_fraction_max 0.999
_diffrn_reflns_theta_full 25.242
_diffrn_reflns_theta_max 25.498
_diffrn_reflns_theta_min 2.276
_diffrn_source 'Incoatec Microfocus'
_exptl_absorpt_coefficient_mu 0.267
_exptl_absorpt_correction_T_max 0.967
_exptl_absorpt_correction_T_min 0.903
_exptl_absorpt_correction_type multi-scan
_exptl_absorpt_process_details 'Bruker SADABS-2014/5)'
_exptl_crystal_colour colourless
_exptl_crystal_density_diffrn 1.331
_exptl_crystal_description prism
_exptl_crystal_F_000 912
_exptl_crystal_size_max 0.220
_exptl_crystal_size_mid 0.210
_exptl_crystal_size_min 0.190
_refine_diff_density_max 0.282
_refine_diff_density_min -0.212
_refine_diff_density_rms 0.040
_refine_ls_extinction_coef 0.0110(9)
_refine_ls_extinction_expression Fc^*^=kFc[1+0.001xFc^2^\l^3^/sin(2\q)]^-1/4^
_refine_ls_extinction_method 'SHELXL-2014/7 (Sheldrick 2014'
_refine_ls_goodness_of_fit_ref 1.032
_refine_ls_hydrogen_treatment constr
_refine_ls_matrix_type full
_refine_ls_number_parameters 288
_refine_ls_number_reflns 4015
_refine_ls_number_restraints 0
_refine_ls_restrained_S_all 1.032
_refine_ls_R_factor_all 0.0323
_refine_ls_R_factor_gt 0.0297
_refine_ls_shift/su_max 0.001
_refine_ls_shift/su_mean 0.000
_refine_ls_structure_factor_coef Fsqd
_refine_ls_weighting_details 'w=1/[\s^2^(Fo^2^)+(0.0315P)^2^+1.0818P] where P=(Fo^2^+2Fc^2^)/3'
_refine_ls_weighting_scheme calc
_refine_ls_wR_factor_gt 0.0725
_refine_ls_wR_factor_ref 0.0739
_reflns_Friedel_coverage 0.000
_reflns_number_gt 3727
_reflns_number_total 4015
_reflns_threshold_expression 'I > 2\s(I)'
_cod_data_source_file ja0c12194_si_002.cif
_cod_data_source_block 15
_cod_original_sg_symbol_H-M 'P 21/c'
_cod_database_code 4135578
_shelx_shelxl_version_number 2014/7
_shelx_space_group_comment
;
The symmetry employed for this shelxl refinement is uniquely defined
by the following loop, which should always be used as a source of
symmetry information in preference to the above space-group names.
They are only intended as comments.
;
_shelx_estimated_absorpt_t_min 0.944
_shelx_estimated_absorpt_t_max 0.951

loop_
_space_group_symop_operation_xyz
'x, y, z'
'-x, y+1/2, -z+1/2'
'-x, -y, -z'
'x, -y-1/2, z-1/2'

loop_
_atom_site_label
_atom_site_type_symbol
_atom_site_fract_x
_atom_site_fract_y
_atom_site_fract_z
_atom_site_U_iso_or_equiv
_atom_site_adp_type
_atom_site_occupancy
_atom_site_site_symmetry_order
_atom_site_calc_flag
_atom_site_refinement_flags_posn
_atom_site_refinement_flags_adp
_atom_site_refinement_flags_occupancy
_atom_site_disorder_assembly
_atom_site_disorder_group
S1 S 1.04221(4) 0.32766(2) 0.81158(2) 0.02511(11) Uani 1 1 d . . . . .
O1 O 0.72090(11) 0.36014(6) 0.76376(5) 0.0215(2) Uani 1 1 d . . . . .
C1 C 0.60282(16) 0.42621(8) 0.75599(7) 0.0201(3) Uani 1 1 d . . . . .
C2 C 0.67167(16) 0.50248(8) 0.78070(7) 0.0188(3) Uani 1 1 d . . . . .
C3 C 0.58605(17) 0.58968(8) 0.78709(7) 0.0229(3) Uani 1 1 d . . . . .
H3A H 0.6543 0.6250 0.8237 0.027 Uiso 1 1 calc R U . . .
H3B H 0.4724 0.5805 0.8079 0.027 Uiso 1 1 calc R U . . .
C4 C 0.56111(18) 0.64273(9) 0.71491(7) 0.0265(3) Uani 1 1 d . . . . .
H4A H 0.5104 0.6994 0.7278 0.032 Uiso 1 1 calc R U . . .
H4B H 0.6752 0.6545 0.6954 0.032 Uiso 1 1 calc R U . . .
C5 C 0.45143(16) 0.60268(8) 0.65312(7) 0.0195(3) Uani 1 1 d . . . . .
C6 C 0.34783(16) 0.53246(8) 0.65537(7) 0.0214(3) Uani 1 1 d . . . . .
C7 C 0.30108(16) 0.46849(9) 0.71354(8) 0.0249(3) Uani 1 1 d . . . . .
H7A H 0.1890 0.4424 0.6989 0.030 Uiso 1 1 calc R U . . .
H7B H 0.2887 0.4993 0.7615 0.030 Uiso 1 1 calc R U . . .
C8 C 0.43325(16) 0.39585(9) 0.72509(8) 0.0241(3) Uani 1 1 d . . . . .
H8A H 0.3877 0.3521 0.7595 0.029 Uiso 1 1 calc R U . . .
H8B H 0.4493 0.3669 0.6765 0.029 Uiso 1 1 calc R U . . .
C9 C 0.84515(16) 0.48257(8) 0.80746(7) 0.0197(3) Uani 1 1 d . . . . .
C10 C 0.86746(16) 0.39585(8) 0.79666(7) 0.0207(3) Uani 1 1 d . . . . .
C11 C 0.97350(16) 0.54309(8) 0.84087(7) 0.0202(3) Uani 1 1 d . . . . .
C12 C 1.00973(17) 0.62191(9) 0.80677(8) 0.0258(3) Uani 1 1 d . . . . .
H12 H 0.9492 0.6378 0.7617 0.031 Uiso 1 1 calc R U . . .
C13 C 1.13326(19) 0.67766(9) 0.83786(8) 0.0303(3) Uani 1 1 d . . . . .
H13 H 1.1569 0.7310 0.8137 0.036 Uiso 1 1 calc R U . . .
C14 C 1.22169(18) 0.65583(9) 0.90370(8) 0.0306(3) Uani 1 1 d . . . . .
H14 H 1.3058 0.6940 0.9250 0.037 Uiso 1 1 calc R U . . .
C15 C 1.18648(18) 0.57780(9) 0.93833(8) 0.0293(3) Uani 1 1 d . . . . .
H15 H 1.2466 0.5625 0.9836 0.035 Uiso 1 1 calc R U . . .
C16 C 1.06410(17) 0.52205(9) 0.90727(7) 0.0246(3) Uani 1 1 d . . . . .
H16 H 1.0415 0.4687 0.9315 0.030 Uiso 1 1 calc R U . . .
C17 C 0.9692(2) 0.25687(10) 0.88390(9) 0.0378(4) Uani 1 1 d . . . . .
H17A H 1.0588 0.2145 0.8974 0.057 Uiso 1 1 calc R U . . .
H17B H 0.9433 0.2914 0.9280 0.057 Uiso 1 1 calc R U . . .
H17C H 0.8659 0.2263 0.8656 0.057 Uiso 1 1 calc R U . . .
C18 C 0.44662(16) 0.63108(8) 0.57626(7) 0.0208(3) Uani 1 1 d . . . . .
C20 C 0.53461(16) 0.70734(8) 0.54596(7) 0.0213(3) Uani 1 1 d . . . . .
C21 C 0.51380(17) 0.78929(9) 0.57749(7) 0.0252(3) Uani 1 1 d . . . . .
H21 H 0.4449 0.7956 0.6195 0.030 Uiso 1 1 calc R U . . .
C22 C 0.59242(19) 0.86155(9) 0.54821(8) 0.0308(3) Uani 1 1 d . . . . .
H22 H 0.5774 0.9170 0.5702 0.037 Uiso 1 1 calc R U . . .
C23 C 0.69269(19) 0.85287(10) 0.48699(8) 0.0329(3) Uani 1 1 d . . . . .
H23 H 0.7456 0.9024 0.4665 0.040 Uiso 1 1 calc R U . . .
C24 C 0.71573(19) 0.77187(10) 0.45562(8) 0.0324(3) Uani 1 1 d . . . . .
H24 H 0.7853 0.7659 0.4138 0.039 Uiso 1 1 calc R U . . .
C25 C 0.63780(17) 0.69925(9) 0.48489(7) 0.0269(3) Uani 1 1 d . . . . .
H25 H 0.6549 0.6438 0.4632 0.032 Uiso 1 1 calc R U . . .
S2 S 0.28511(5) 0.56527(3) 0.44307(2) 0.03192(12) Uani 0.9 1 d . . P A 1
O2 O 0.2826(2) 0.51288(11) 0.58466(9) 0.0218(3) Uani 0.9 1 d . . P A 1
C19 C 0.3458(3) 0.57404(15) 0.53703(12) 0.0216(4) Uani 0.9 1 d . . P A 1
C26 C 0.0736(2) 0.61430(13) 0.44126(12) 0.0448(5) Uani 0.9 1 d . . P A 1
H26A H 0.0241 0.6134 0.3901 0.067 Uiso 0.9 1 calc R U P A 1
H26B H 0.0001 0.5815 0.4740 0.067 Uiso 0.9 1 calc R U P A 1
H26C H 0.0828 0.6745 0.4588 0.067 Uiso 0.9 1 calc R U P A 1
S2A S 0.1750(7) 0.6092(3) 0.4573(3) 0.0476(10) Uiso 0.1 1 d . . P A 2
O2A O 0.239(2) 0.5261(13) 0.5895(11) 0.034(6) Uiso 0.1 1 d . . P A 2
C19A C 0.305(3) 0.5906(16) 0.5401(15) 0.030(7) Uiso 0.1 1 d . . P A 2
C26A C 0.180(2) 0.5024(11) 0.4136(10) 0.044(4) Uiso 0.1 1 d . . P A 2
H26D H 0.1117 0.5035 0.3664 0.065 Uiso 0.1 1 calc R U P A 2
H26E H 0.2982 0.4869 0.4039 0.065 Uiso 0.1 1 calc R U P A 2
H26F H 0.1322 0.4593 0.4471 0.065 Uiso 0.1 1 calc R U P A 2

loop_
_atom_site_aniso_label
_atom_site_aniso_U_11
_atom_site_aniso_U_22
_atom_site_aniso_U_33
_atom_site_aniso_U_23
_atom_site_aniso_U_13
_atom_site_aniso_U_12
S1 0.01915(17) 0.02193(18) 0.0343(2) 0.00142(13) 0.00128(13) 0.00313(12)
O1 0.0197(4) 0.0181(4) 0.0266(5) 0.0009(4) -0.0004(4) 0.0004(3)
C1 0.0198(6) 0.0214(6) 0.0191(6) 0.0037(5) 0.0020(5) 0.0023(5)
C2 0.0209(6) 0.0210(6) 0.0144(6) 0.0019(5) 0.0007(5) 0.0017(5)
C3 0.0261(7) 0.0223(6) 0.0199(6) -0.0027(5) -0.0031(5) 0.0047(5)
C4 0.0325(7) 0.0203(6) 0.0259(7) 0.0018(5) -0.0092(6) -0.0015(5)
C5 0.0188(6) 0.0195(6) 0.0201(6) 0.0012(5) -0.0003(5) 0.0026(5)
C6 0.0184(6) 0.0239(6) 0.0217(6) 0.0013(5) -0.0023(5) 0.0024(5)
C7 0.0180(6) 0.0271(7) 0.0297(7) 0.0067(6) 0.0009(5) -0.0018(5)
C8 0.0214(6) 0.0226(7) 0.0282(7) 0.0050(5) -0.0016(5) -0.0027(5)
C9 0.0207(6) 0.0222(6) 0.0163(6) 0.0018(5) 0.0013(5) 0.0007(5)
C10 0.0181(6) 0.0210(6) 0.0229(6) 0.0010(5) -0.0004(5) -0.0002(5)
C11 0.0192(6) 0.0205(6) 0.0209(6) -0.0024(5) 0.0018(5) 0.0020(5)
C12 0.0278(7) 0.0238(7) 0.0255(7) 0.0027(5) -0.0025(5) 0.0011(5)
C13 0.0303(7) 0.0223(7) 0.0382(8) 0.0021(6) -0.0002(6) -0.0029(6)
C14 0.0248(7) 0.0274(7) 0.0392(8) -0.0068(6) -0.0041(6) -0.0021(6)
C15 0.0274(7) 0.0323(7) 0.0275(7) -0.0024(6) -0.0072(6) 0.0020(6)
C16 0.0261(7) 0.0242(7) 0.0234(7) 0.0015(5) -0.0010(5) 0.0013(5)
C17 0.0342(8) 0.0342(8) 0.0449(9) 0.0156(7) 0.0009(7) 0.0063(7)
C18 0.0204(6) 0.0217(6) 0.0202(6) 0.0008(5) -0.0012(5) 0.0018(5)
C20 0.0196(6) 0.0238(6) 0.0200(6) 0.0035(5) -0.0043(5) -0.0004(5)
C21 0.0257(7) 0.0272(7) 0.0223(6) 0.0002(5) -0.0018(5) -0.0023(5)
C22 0.0363(8) 0.0252(7) 0.0301(7) 0.0011(6) -0.0072(6) -0.0065(6)
C23 0.0325(8) 0.0340(8) 0.0317(8) 0.0115(6) -0.0062(6) -0.0117(6)
C24 0.0280(7) 0.0432(9) 0.0262(7) 0.0088(6) 0.0029(6) -0.0020(6)
C25 0.0269(7) 0.0299(7) 0.0237(7) 0.0023(6) -0.0005(5) 0.0024(6)
S2 0.0349(2) 0.0403(2) 0.0199(2) -0.00449(16) -0.00653(16) -0.00087(18)
O2 0.0185(7) 0.0219(7) 0.0245(7) 0.0008(5) -0.0034(6) -0.0030(6)
C19 0.0205(10) 0.0232(10) 0.0207(9) 0.0007(7) -0.0014(7) 0.0014(9)
C26 0.0270(9) 0.0507(11) 0.0547(12) 0.0088(9) -0.0190(8) -0.0018(8)

loop_
_atom_type_symbol
_atom_type_description
_atom_type_scat_dispersion_real
_atom_type_scat_dispersion_imag
_atom_type_scat_source
C C 0.0033 0.0016 'International Tables Vol C Tables 4.2.6.8 and 6.1.1.4'
H H 0.0000 0.0000 'International Tables Vol C Tables 4.2.6.8 and 6.1.1.4'
O O 0.0106 0.0060 'International Tables Vol C Tables 4.2.6.8 and 6.1.1.4'
S S 0.1246 0.1234 'International Tables Vol C Tables 4.2.6.8 and 6.1.1.4'

loop_
_geom_angle_atom_site_label_1
_geom_angle_atom_site_label_2
_geom_angle_atom_site_label_3
_geom_angle
_geom_angle_site_symmetry_1
_geom_angle_site_symmetry_3
_geom_angle_publ_flag
C10 S1 C17 101.76(7) . . ?
C1 O1 C10 106.86(10) . . ?
C2 C1 O1 110.56(11) . . ?
C2 C1 C8 136.58(12) . . ?
O1 C1 C8 112.84(11) . . ?
C1 C2 C9 106.06(11) . . ?
C1 C2 C3 128.59(12) . . ?
C9 C2 C3 125.12(11) . . ?
C2 C3 C4 116.82(11) . . ?
C2 C3 H3A 108.1 . . ?
C4 C3 H3A 108.1 . . ?
C2 C3 H3B 108.1 . . ?
C4 C3 H3B 108.1 . . ?
H3A C3 H3B 107.3 . . ?
C5 C4 C3 116.67(11) . . ?
C5 C4 H4A 108.1 . . ?
C3 C4 H4A 108.1 . . ?
C5 C4 H4B 108.1 . . ?
C3 C4 H4B 108.1 . . ?
H4A C4 H4B 107.3 . . ?
C6 C5 C18 106.26(11) . . ?
C6 C5 C4 129.04(12) . . ?
C18 C5 C4 124.60(11) . . ?
C5 C6 O2 110.24(12) . . ?
C5 C6 O2A 111.5(8) . . ?
C5 C6 C7 135.62(12) . . ?
O2 C6 C7 113.88(12) . . ?
O2A C6 C7 112.1(8) . . ?
C6 C7 C8 113.08(11) . . ?
C6 C7 H7A 109.0 . . ?
C8 C7 H7A 109.0 . . ?
C6 C7 H7B 109.0 . . ?
C8 C7 H7B 109.0 . . ?
H7A C7 H7B 107.8 . . ?
C1 C8 C7 113.95(11) . . ?
C1 C8 H8A 108.8 . . ?
C7 C8 H8A 108.8 . . ?
C1 C8 H8B 108.8 . . ?
C7 C8 H8B 108.8 . . ?
H8A C8 H8B 107.7 . . ?
C10 C9 C2 106.50(11) . . ?
C10 C9 C11 125.94(11) . . ?
C2 C9 C11 127.55(11) . . ?
C9 C10 O1 110.00(11) . . ?
C9 C10 S1 132.58(10) . . ?
O1 C10 S1 117.32(9) . . ?
C12 C11 C16 118.04(12) . . ?
C12 C11 C9 121.33(11) . . ?
C16 C11 C9 120.63(12) . . ?
C13 C12 C11 120.91(12) . . ?
C13 C12 H12 119.5 . . ?
C11 C12 H12 119.5 . . ?
C14 C13 C12 120.29(13) . . ?
C14 C13 H13 119.9 . . ?
C12 C13 H13 119.9 . . ?
C13 C14 C15 119.39(13) . . ?
C13 C14 H14 120.3 . . ?
C15 C14 H14 120.3 . . ?
C16 C15 C14 120.39(13) . . ?
C16 C15 H15 119.8 . . ?
C14 C15 H15 119.8 . . ?
C15 C16 C11 120.99(13) . . ?
C15 C16 H16 119.5 . . ?
C11 C16 H16 119.5 . . ?
S1 C17 H17A 109.5 . . ?
S1 C17 H17B 109.5 . . ?
H17A C17 H17B 109.5 . . ?
S1 C17 H17C 109.5 . . ?
H17A C17 H17C 109.5 . . ?
H17B C17 H17C 109.5 . . ?
C19 C18 C5 106.72(13) . . ?
C19A C18 C5 107.0(11) . . ?
C19 C18 C20 126.53(13) . . ?
C19A C18 C20 123.7(11) . . ?
C5 C18 C20 126.75(11) . . ?
C25 C20 C21 118.72(12) . . ?
C25 C20 C18 120.86(12) . . ?
C21 C20 C18 120.42(12) . . ?
C22 C21 C20 120.78(13) . . ?
C22 C21 H21 119.6 . . ?
C20 C21 H21 119.6 . . ?
C23 C22 C21 119.96(14) . . ?
C23 C22 H22 120.0 . . ?
C21 C22 H22 120.0 . . ?
C22 C23 C24 119.86(13) . . ?
C22 C23 H23 120.1 . . ?
C24 C23 H23 120.1 . . ?
C23 C24 C25 120.42(13) . . ?
C23 C24 H24 119.8 . . ?
C25 C24 H24 119.8 . . ?
C24 C25 C20 120.25(13) . . ?
C24 C25 H25 119.9 . . ?
C20 C25 H25 119.9 . . ?
C19 S2 C26 101.26(11) . . ?
C19 O2 C6 106.90(14) . . ?
C18 C19 O2 109.82(16) . . ?
C18 C19 S2 132.96(15) . . ?
O2 C19 S2 117.22(14) . . ?
S2 C26 H26A 109.5 . . ?
S2 C26 H26B 109.5 . . ?
H26A C26 H26B 109.5 . . ?
S2 C26 H26C 109.5 . . ?
H26A C26 H26C 109.5 . . ?
H26B C26 H26C 109.5 . . ?
C19A S2A C26A 100.9(10) . . ?
C6 O2A C19A 104.1(17) . . ?
C18 C19A O2A 108.6(19) . . ?
C18 C19A S2A 136.1(18) . . ?
O2A C19A S2A 114.5(18) . . ?
S2A C26A H26D 109.5 . . ?
S2A C26A H26E 109.5 . . ?
H26D C26A H26E 109.5 . . ?
S2A C26A H26F 109.5 . . ?
H26D C26A H26F 109.5 . . ?
H26E C26A H26F 109.5 . . ?

loop_
_geom_bond_atom_site_label_1
_geom_bond_atom_site_label_2
_geom_bond_distance
_geom_bond_site_symmetry_2
_geom_bond_publ_flag
S1 C10 1.7365(13) . ?
S1 C17 1.8054(15) . ?
O1 C1 1.3781(15) . ?
O1 C10 1.3811(15) . ?
C1 C2 1.3589(18) . ?
C1 C8 1.4912(18) . ?
C2 C9 1.4531(17) . ?
C2 C3 1.5082(17) . ?
C3 C4 1.5347(18) . ?
C3 H3A 0.9900 . ?
C3 H3B 0.9900 . ?
C4 C5 1.5031(18) . ?
C4 H4A 0.9900 . ?
C4 H4B 0.9900 . ?
C5 C6 1.3539(18) . ?
C5 C18 1.4434(17) . ?
C6 O2 1.378(2) . ?
C6 O2A 1.43(2) . ?
C6 C7 1.4915(18) . ?
C7 C8 1.5322(18) . ?
C7 H7A 0.9900 . ?
C7 H7B 0.9900 . ?
C8 H8A 0.9900 . ?
C8 H8B 0.9900 . ?
C9 C10 1.3625(18) . ?
C9 C11 1.4781(18) . ?
C11 C12 1.3941(18) . ?
C11 C16 1.3959(18) . ?
C12 C13 1.391(2) . ?
C12 H12 0.9500 . ?
C13 C14 1.383(2) . ?
C13 H13 0.9500 . ?
C14 C15 1.386(2) . ?
C14 H14 0.9500 . ?
C15 C16 1.3852(19) . ?
C15 H15 0.9500 . ?
C16 H16 0.9500 . ?
C17 H17A 0.9800 . ?
C17 H17B 0.9800 . ?
C17 H17C 0.9800 . ?
C18 C19 1.357(2) . ?
C18 C19A 1.41(3) . ?
C18 C20 1.4774(18) . ?
C20 C25 1.3937(19) . ?
C20 C21 1.3957(19) . ?
C21 C22 1.386(2) . ?
C21 H21 0.9500 . ?
C22 C23 1.383(2) . ?
C22 H22 0.9500 . ?
C23 C24 1.384(2) . ?
C23 H23 0.9500 . ?
C24 C25 1.388(2) . ?
C24 H24 0.9500 . ?
C25 H25 0.9500 . ?
S2 C19 1.734(2) . ?
S2 C26 1.819(2) . ?
O2 C19 1.377(3) . ?
C26 H26A 0.9800 . ?
C26 H26B 0.9800 . ?
C26 H26C 0.9800 . ?
S2A C19A 1.78(3) . ?
S2A C26A 1.823(18) . ?
O2A C19A 1.44(3) . ?
C26A H26D 0.9800 . ?
C26A H26E 0.9800 . ?
C26A H26F 0.9800 . ?

loop_
_geom_torsion_atom_site_label_1
_geom_torsion_atom_site_label_2
_geom_torsion_atom_site_label_3
_geom_torsion_atom_site_label_4
_geom_torsion
_geom_torsion_site_symmetry_1
_geom_torsion_site_symmetry_2
_geom_torsion_site_symmetry_3
_geom_torsion_site_symmetry_4
_geom_torsion_publ_flag
C10 O1 C1 C2 1.86(13) . . . . ?
C10 O1 C1 C8 -176.57(10) . . . . ?
O1 C1 C2 C9 -1.22(14) . . . . ?
C8 C1 C2 C9 176.67(14) . . . . ?
O1 C1 C2 C3 -175.85(11) . . . . ?
C8 C1 C2 C3 2.0(2) . . . . ?
C1 C2 C3 C4 -79.33(17) . . . . ?
C9 C2 C3 C4 106.98(14) . . . . ?
C2 C3 C4 C5 61.33(17) . . . . ?
C3 C4 C5 C6 11.9(2) . . . . ?
C3 C4 C5 C18 -163.97(12) . . . . ?
C18 C5 C6 O2 2.05(16) . . . . ?
C4 C5 C6 O2 -174.40(14) . . . . ?
C18 C5 C6 O2A -15.8(7) . . . . ?
C4 C5 C6 O2A 167.8(7) . . . . ?
C18 C5 C6 C7 175.57(14) . . . . ?
C4 C5 C6 C7 -0.9(2) . . . . ?
C5 C6 C7 C8 -81.57(19) . . . . ?
O2 C6 C7 C8 91.79(15) . . . . ?
O2A C6 C7 C8 109.8(7) . . . . ?
C2 C1 C8 C7 4.0(2) . . . . ?
O1 C1 C8 C7 -178.18(10) . . . . ?
C6 C7 C8 C1 65.47(15) . . . . ?
C1 C2 C9 C10 0.11(14) . . . . ?
C3 C2 C9 C10 174.98(12) . . . . ?
C1 C2 C9 C11 -179.17(12) . . . . ?
C3 C2 C9 C11 -4.3(2) . . . . ?
C2 C9 C10 O1 1.03(14) . . . . ?
C11 C9 C10 O1 -179.67(11) . . . . ?
C2 C9 C10 S1 177.11(10) . . . . ?
C11 C9 C10 S1 -3.6(2) . . . . ?
C1 O1 C10 C9 -1.77(14) . . . . ?
C1 O1 C10 S1 -178.52(8) . . . . ?
C17 S1 C10 C9 115.13(14) . . . . ?
C17 S1 C10 O1 -69.02(11) . . . . ?
C10 C9 C11 C12 131.37(14) . . . . ?
C2 C9 C11 C12 -49.48(19) . . . . ?
C10 C9 C11 C16 -47.63(19) . . . . ?
C2 C9 C11 C16 131.51(14) . . . . ?
C16 C11 C12 C13 0.3(2) . . . . ?
C9 C11 C12 C13 -178.68(12) . . . . ?
C11 C12 C13 C14 -0.4(2) . . . . ?
C12 C13 C14 C15 0.2(2) . . . . ?
C13 C14 C15 C16 0.1(2) . . . . ?
C14 C15 C16 C11 -0.2(2) . . . . ?
C12 C11 C16 C15 0.0(2) . . . . ?
C9 C11 C16 C15 178.99(12) . . . . ?
C6 C5 C18 C19 -2.32(17) . . . . ?
C4 C5 C18 C19 174.33(16) . . . . ?
C6 C5 C18 C19A 15.6(10) . . . . ?
C4 C5 C18 C19A -167.8(10) . . . . ?
C6 C5 C18 C20 177.81(12) . . . . ?
C4 C5 C18 C20 -5.5(2) . . . . ?
C19 C18 C20 C25 -51.9(2) . . . . ?
C19A C18 C20 C25 -72.6(11) . . . . ?
C5 C18 C20 C25 127.92(14) . . . . ?
C19 C18 C20 C21 127.16(19) . . . . ?
C19A C18 C20 C21 106.4(11) . . . . ?
C5 C18 C20 C21 -52.99(18) . . . . ?
C25 C20 C21 C22 0.76(19) . . . . ?
C18 C20 C21 C22 -178.34(12) . . . . ?
C20 C21 C22 C23 0.1(2) . . . . ?
C21 C22 C23 C24 -0.7(2) . . . . ?
C22 C23 C24 C25 0.5(2) . . . . ?
C23 C24 C25 C20 0.4(2) . . . . ?
C21 C20 C25 C24 -0.99(19) . . . . ?
C18 C20 C25 C24 178.11(12) . . . . ?
C5 C6 O2 C19 -1.0(2) . . . . ?
C7 C6 O2 C19 -176.07(16) . . . . ?
C5 C18 C19 O2 1.7(2) . . . . ?
C20 C18 C19 O2 -178.38(15) . . . . ?
C5 C18 C19 S2 -178.6(2) . . . . ?
C20 C18 C19 S2 1.3(3) . . . . ?
C6 O2 C19 C18 -0.5(3) . . . . ?
C6 O2 C19 S2 179.73(15) . . . . ?
C26 S2 C19 C18 -99.3(3) . . . . ?
C26 S2 C19 O2 80.4(2) . . . . ?
C5 C6 O2A C19A 9.7(14) . . . . ?
C7 C6 O2A C19A -178.9(11) . . . . ?
C5 C18 C19A O2A -9.8(17) . . . . ?
C20 C18 C19A O2A -172.7(10) . . . . ?
C5 C18 C19A S2A 159.6(18) . . . . ?
C20 C18 C19A S2A -3(3) . . . . ?
C6 O2A C19A C18 0.6(18) . . . . ?
C6 O2A C19A S2A -171.3(12) . . . . ?
C26A S2A C19A C18 129(2) . . . . ?
C26A S2A C19A O2A -61.8(17) . . . . ?
